data_7115292
loop_
_publ_author_name
'Alasdair P. M. Robertson'
'Jordan N. Friedmann'
'Hilary A. Jenkins'
'Neil Burford'

_publ_section_title
;
 Exploring structural trends for complexes of Me2E(OSO2CF3)2 (E = Si, Ge,
 Sn) with pyridine derivatives
;
_journal_name_full Chem.Commun.
_journal_page_first 7979
_journal_paper_doi 10.1039/C4CC01109K
_journal_volume 50
_journal_year 2014
_chemical_formula_moiety 'C18 H26 F6 N4 O6 S2 Sn'
_chemical_formula_sum 'C18 H26 F6 N4 O6 S2 Sn'
_chemical_formula_weight 691.24
_chemical_name_systematic
; 
 ? 
;
_space_group_crystal_system monoclinic
_space_group_IT_number 15
_space_group_name_Hall '-C 2yc'
_space_group_name_H-M_alt 'C 1 2/c 1'
_symmetry_space_group_name_Hall '-C 2yc'
_symmetry_space_group_name_H-M 'C 1 2/c 1'
_atom_sites_solution_hydrogens geom
_audit_creation_method SHELXL-2013
_cell_angle_alpha 90
_cell_angle_beta 100.452(2)
_cell_angle_gamma 90
_cell_formula_units_Z 4
_cell_length_a 9.4758(5)
_cell_length_b 13.6913(6)
_cell_length_c 21.1332(12)
_cell_measurement_reflns_used 8995
_cell_measurement_temperature 173(2)
_cell_measurement_theta_max 26.32
_cell_measurement_theta_min 2.64
_cell_volume 2696.2(2)
_computing_cell_refinement 'Bruker SAINT'
_computing_data_collection 'Bruker APEX2'
_computing_data_reduction 'Bruker SAINT'
_computing_molecular_graphics 'Bruker SHELXTL'
_computing_publication_material 'Bruker SHELXTL'
_computing_structure_refinement 'SHELXL-2013 (Sheldrick, 2013)'
_computing_structure_solution 'SHELXS-97 (Sheldrick, 2008)'
_diffrn_ambient_temperature 173(2)
_diffrn_measured_fraction_theta_full 0.999
_diffrn_measured_fraction_theta_max 0.999
_diffrn_measurement_device_type 'Bruker APEX-II CCD'
_diffrn_measurement_method '\w scans'
_diffrn_radiation_type MoK\a
_diffrn_radiation_wavelength 0.71073
_diffrn_reflns_av_R_equivalents 0.0323
_diffrn_reflns_av_unetI/netI 0.0326
_diffrn_reflns_Laue_measured_fraction_full 0.999
_diffrn_reflns_Laue_measured_fraction_max 0.999
_diffrn_reflns_limit_h_max 15
_diffrn_reflns_limit_h_min -14
_diffrn_reflns_limit_k_max 21
_diffrn_reflns_limit_k_min -21
_diffrn_reflns_limit_l_max 33
_diffrn_reflns_limit_l_min -33
_diffrn_reflns_number 32769
_diffrn_reflns_point_group_measured_fraction_full 0.999
_diffrn_reflns_point_group_measured_fraction_max 0.999
_diffrn_reflns_theta_full 25.242
_diffrn_reflns_theta_max 34.308
_diffrn_reflns_theta_min 1.960
_exptl_absorpt_coefficient_mu 1.184
_exptl_absorpt_correction_T_max 0.9525
_exptl_absorpt_correction_T_min 0.8654
_exptl_absorpt_correction_type numerical
_exptl_absorpt_process_details SADABS
_exptl_crystal_colour colourless
_exptl_crystal_density_diffrn 1.703
_exptl_crystal_description block
_exptl_crystal_F_000 1384
_exptl_crystal_size_max 0.166
_exptl_crystal_size_mid 0.141
_exptl_crystal_size_min 0.078
_refine_diff_density_max 0.422
_refine_diff_density_min -0.367
_refine_diff_density_rms 0.075
_refine_ls_extinction_method none
_refine_ls_goodness_of_fit_ref 1.040
_refine_ls_hydrogen_treatment constr
_refine_ls_matrix_type full
_refine_ls_number_parameters 168
_refine_ls_number_reflns 5618
_refine_ls_number_restraints 0
_refine_ls_restrained_S_all 1.040
_refine_ls_R_factor_all 0.0359
_refine_ls_R_factor_gt 0.0251
_refine_ls_shift/su_max 0.001
_refine_ls_shift/su_mean 0.000
_refine_ls_structure_factor_coef Fsqd
_refine_ls_weighting_details 'w=1/[\s^2^(Fo^2^)+(0.0291P)^2^] where P=(Fo^2^+2Fc^2^)/3'
_refine_ls_weighting_scheme calc
_refine_ls_wR_factor_gt 0.0553
_refine_ls_wR_factor_ref 0.0570
_reflns_Friedel_coverage 0.000
_reflns_number_gt 4648
_reflns_number_total 5618
_reflns_threshold_expression 'I > 2\s(I)'
_cod_data_source_file c4cc01109k2.cif
_cod_data_source_block cc
_cod_database_code 7115292
_shelx_space_group_comment
; 
The symmetry employed for this shelxl refinement is uniquely defined 
by the following loop, which should always be used as a source of 
symmetry information in preference to the above space-group names. 
They are only intended as comments. 
;
_shelxl_version_number 2013-3

loop_
_space_group_symop_operation_xyz
'x, y, z'
'-x, y, -z+1/2'
'x+1/2, y+1/2, z'
'-x+1/2, y+1/2, -z+1/2'
'-x, -y, -z'
'x, -y, z-1/2'
'-x+1/2, -y+1/2, -z'
'x+1/2, -y+1/2, z-1/2'

loop_
_atom_site_label
_atom_site_type_symbol
_atom_site_fract_x
_atom_site_fract_y
_atom_site_fract_z
_atom_site_U_iso_or_equiv
_atom_site_adp_type
_atom_site_occupancy
_atom_site_site_symmetry_order
_atom_site_calc_flag
_atom_site_refinement_flags_posn
_atom_site_refinement_flags_adp
_atom_site_refinement_flags_occupancy
Sn1 Sn 0.0000 0.28717(2) 0.2500 0.01810(4) Uani 1 2 d S T P
S1 S 0.01949(4) 0.12162(2) 0.39064(2) 0.02401(7) Uani 1 1 d . . .
F1 F 0.11031(11) -0.03333(7) 0.33783(6) 0.0515(3) Uani 1 1 d . . .
F2 F -0.11474(11) -0.00324(8) 0.30743(5) 0.0528(3) Uani 1 1 d . . .
F3 F -0.03708(11) -0.06337(7) 0.40104(6) 0.0525(3) Uani 1 1 d . . .
O1 O 0.13042(13) 0.10956(9) 0.44579(5) 0.0423(3) Uani 1 1 d . . .
O2 O -0.11869(12) 0.15060(8) 0.40200(5) 0.0380(3) Uani 1 1 d . . .
O3 O 0.06781(11) 0.17409(8) 0.33832(5) 0.0337(2) Uani 1 1 d . . .
N1 N 0.02779(12) 0.40335(8) 0.32381(5) 0.0210(2) Uani 1 1 d . . .
N2 N 0.06649(12) 0.62247(8) 0.46284(5) 0.0251(2) Uani 1 1 d . . .
C1 C 0.21563(15) 0.25857(11) 0.24412(7) 0.0283(3) Uani 1 1 d . . .
H1B H 0.2367 0.2860 0.2051 0.042 Uiso 1 1 calc R U .
H1C H 0.2312 0.1893 0.2443 0.042 Uiso 1 1 calc R U .
H1D H 0.2773 0.2874 0.2804 0.042 Uiso 1 1 calc R U .
C3 C -0.06181(14) 0.48124(10) 0.31771(6) 0.0238(3) Uani 1 1 d . . .
H3A H -0.1331 0.4851 0.2812 0.029 Uiso 1 1 calc R U .
C4 C -0.05332(14) 0.55442(10) 0.36209(6) 0.0245(3) Uani 1 1 d . . .
H4B H -0.1178 0.6062 0.3552 0.029 Uiso 1 1 calc R U .
C5 C 0.05334(13) 0.55177(9) 0.41859(6) 0.0205(2) Uani 1 1 d . . .
C6 C 0.14431(14) 0.46832(9) 0.42534(6) 0.0222(2) Uani 1 1 d . . .
H6A H 0.2149 0.4610 0.4618 0.027 Uiso 1 1 calc R U .
C7 C 0.12797(13) 0.39907(9) 0.37825(6) 0.0218(2) Uani 1 1 d . . .
H7A H 0.1894 0.3456 0.3839 0.026 Uiso 1 1 calc R U .
C8 C 0.18154(15) 0.61983(11) 0.51890(6) 0.0296(3) Uani 1 1 d . . .
H8A H 0.1739 0.5611 0.5429 0.044 Uiso 1 1 calc R U .
H8B H 0.1739 0.6756 0.5456 0.044 Uiso 1 1 calc R U .
H8C H 0.2726 0.6211 0.5051 0.044 Uiso 1 1 calc R U .
C9 C -0.02448(19) 0.70880(10) 0.45249(8) 0.0365(3) Uani 1 1 d . . .
H9A H -0.1232 0.6898 0.4487 0.055 Uiso 1 1 calc R U .
H9B H -0.0109 0.7410 0.4137 0.055 Uiso 1 1 calc R U .
H9C H 0.0006 0.7526 0.4882 0.055 Uiso 1 1 calc R U .
C10 C -0.00719(16) -0.00107(10) 0.35708(8) 0.0322(3) Uani 1 1 d . . .

loop_
_atom_site_aniso_label
_atom_site_aniso_U_11
_atom_site_aniso_U_22
_atom_site_aniso_U_33
_atom_site_aniso_U_23
_atom_site_aniso_U_13
_atom_site_aniso_U_12
Sn1 0.01886(6) 0.01633(6) 0.01839(6) 0.000 0.00147(4) 0.000
S1 0.02988(17) 0.02052(15) 0.02108(15) 0.00173(12) 0.00313(12) 0.00010(12)
F1 0.0404(5) 0.0434(6) 0.0753(8) -0.0201(5) 0.0228(5) 0.0035(4)
F2 0.0452(6) 0.0498(6) 0.0567(7) -0.0201(5) -0.0086(5) -0.0069(5)
F3 0.0459(6) 0.0278(5) 0.0860(8) 0.0205(5) 0.0179(6) -0.0024(4)
O1 0.0493(7) 0.0445(7) 0.0277(6) 0.0011(5) -0.0074(5) 0.0008(5)
O2 0.0421(6) 0.0357(6) 0.0396(6) -0.0011(5) 0.0169(5) 0.0084(5)
O3 0.0353(6) 0.0296(5) 0.0364(6) 0.0139(5) 0.0068(5) -0.0014(4)
N1 0.0226(5) 0.0202(5) 0.0190(5) -0.0016(4) 0.0004(4) 0.0010(4)
N2 0.0288(6) 0.0231(5) 0.0227(5) -0.0052(4) 0.0033(4) -0.0007(4)
C1 0.0223(6) 0.0332(7) 0.0296(7) 0.0010(6) 0.0053(5) 0.0027(5)
C3 0.0237(6) 0.0244(6) 0.0211(6) -0.0015(5) -0.0023(5) 0.0033(5)
C4 0.0259(6) 0.0214(6) 0.0248(6) -0.0014(5) 0.0008(5) 0.0054(5)
C5 0.0230(6) 0.0195(6) 0.0193(6) 0.0001(5) 0.0044(4) -0.0028(5)
C6 0.0230(6) 0.0233(6) 0.0188(6) 0.0002(5) -0.0006(4) -0.0005(5)
C7 0.0205(6) 0.0209(6) 0.0226(6) 0.0009(5) -0.0002(5) 0.0014(5)
C8 0.0338(7) 0.0324(7) 0.0216(6) -0.0071(5) 0.0025(5) -0.0071(6)
C9 0.0435(9) 0.0258(7) 0.0376(8) -0.0100(6) 0.0010(7) 0.0038(6)
C10 0.0276(7) 0.0251(7) 0.0445(9) -0.0030(6) 0.0077(6) -0.0015(6)

loop_
_atom_type_symbol
_atom_type_description
_atom_type_scat_dispersion_real
_atom_type_scat_dispersion_imag
_atom_type_scat_source
C C 0.0033 0.0016 'International Tables Vol C Tables 4.2.6.8 and 6.1.1.4'
H H 0.0000 0.0000 'International Tables Vol C Tables 4.2.6.8 and 6.1.1.4'
F F 0.0171 0.0103 'International Tables Vol C Tables 4.2.6.8 and 6.1.1.4'
N N 0.0061 0.0033 'International Tables Vol C Tables 4.2.6.8 and 6.1.1.4'
O O 0.0106 0.0060 'International Tables Vol C Tables 4.2.6.8 and 6.1.1.4'
S S 0.1246 0.1234 'International Tables Vol C Tables 4.2.6.8 and 6.1.1.4'
Sn Sn -0.6537 1.4246 'International Tables Vol C Tables 4.2.6.8 and 6.1.1.4'

loop_
_geom_angle_atom_site_label_1
_geom_angle_atom_site_label_2
_geom_angle_atom_site_label_3
_geom_angle
_geom_angle_site_symmetry_1
_geom_angle_site_symmetry_3
C1 Sn1 C1 158.57(8) . 2
C1 Sn1 N1 94.87(5) . 2
C1 Sn1 N1 100.53(5) 2 2
C1 Sn1 N1 100.53(5) . .
C1 Sn1 N1 94.87(5) 2 .
N1 Sn1 N1 87.92(6) 2 .
C1 Sn1 O3 87.72(5) . 2
C1 Sn1 O3 78.57(5) 2 2
N1 Sn1 O3 86.28(4) 2 2
N1 Sn1 O3 170.29(4) . 2
C1 Sn1 O3 78.57(5) . .
C1 Sn1 O3 87.72(5) 2 .
N1 Sn1 O3 170.29(4) 2 .
N1 Sn1 O3 86.28(4) . .
O3 Sn1 O3 100.47(5) 2 .
O2 S1 O1 117.08(7) . .
O2 S1 O3 114.41(7) . .
O1 S1 O3 112.88(7) . .
O2 S1 C10 104.74(7) . .
O1 S1 C10 103.89(7) . .
O3 S1 C10 101.49(7) . .
S1 O3 Sn1 145.37(7) . .
C3 N1 C7 116.47(11) . .
C3 N1 Sn1 120.48(9) . .
C7 N1 Sn1 122.97(8) . .
C5 N2 C9 120.37(12) . .
C5 N2 C8 120.80(11) . .
C9 N2 C8 118.52(11) . .
Sn1 C1 H1B 109.5 . .
Sn1 C1 H1C 109.5 . .
H1B C1 H1C 109.5 . .
Sn1 C1 H1D 109.5 . .
H1B C1 H1D 109.5 . .
H1C C1 H1D 109.5 . .
N1 C3 C4 123.70(12) . .
N1 C3 H3A 118.1 . .
C4 C3 H3A 118.1 . .
C3 C4 C5 120.26(12) . .
C3 C4 H4B 119.9 . .
C5 C4 H4B 119.9 . .
N2 C5 C4 122.18(12) . .
N2 C5 C6 122.26(12) . .
C4 C5 C6 115.55(11) . .
C7 C6 C5 119.93(12) . .
C7 C6 H6A 120.0 . .
C5 C6 H6A 120.0 . .
N1 C7 C6 124.04(12) . .
N1 C7 H7A 118.0 . .
C6 C7 H7A 118.0 . .
N2 C8 H8A 109.5 . .
N2 C8 H8B 109.5 . .
H8A C8 H8B 109.5 . .
N2 C8 H8C 109.5 . .
H8A C8 H8C 109.5 . .
H8B C8 H8C 109.5 . .
N2 C9 H9A 109.5 . .
N2 C9 H9B 109.5 . .
H9A C9 H9B 109.5 . .
N2 C9 H9C 109.5 . .
H9A C9 H9C 109.5 . .
H9B C9 H9C 109.5 . .
F2 C10 F1 108.50(13) . .
F2 C10 F3 107.98(12) . .
F1 C10 F3 107.30(12) . .
F2 C10 S1 111.19(10) . .
F1 C10 S1 111.15(10) . .
F3 C10 S1 110.58(11) . .

loop_
_geom_bond_atom_site_label_1
_geom_bond_atom_site_label_2
_geom_bond_distance
_geom_bond_site_symmetry_2
Sn1 C1 2.1062(13) .
Sn1 C1 2.1062(13) 2
Sn1 N1 2.2097(10) 2
Sn1 N1 2.2098(10) .
Sn1 O3 2.4204(10) 2
Sn1 O3 2.4204(10) .
S1 O2 1.4296(11) .
S1 O1 1.4305(11) .
S1 O3 1.4601(10) .
S1 C10 1.8231(15) .
F1 C10 1.3284(17) .
F2 C10 1.3239(18) .
F3 C10 1.3290(18) .
N1 C3 1.3547(16) .
N1 C7 1.3535(16) .
N2 C5 1.3360(16) .
N2 C9 1.4559(18) .
N2 C8 1.4576(18) .
C1 H1B 0.9600 .
C1 H1C 0.9600 .
C1 H1D 0.9600 .
C3 C4 1.3647(18) .
C3 H3A 0.9300 .
C4 C5 1.4180(18) .
C4 H4B 0.9300 .
C5 C6 1.4227(17) .
C6 C7 1.3630(18) .
C6 H6A 0.9300 .
C7 H7A 0.9300 .
C8 H8A 0.9600 .
C8 H8B 0.9600 .
C8 H8C 0.9600 .
C9 H9A 0.9600 .
C9 H9B 0.9600 .
C9 H9C 0.9600 .

loop_
_geom_torsion_atom_site_label_1
_geom_torsion_atom_site_label_2
_geom_torsion_atom_site_label_3
_geom_torsion_atom_site_label_4
_geom_torsion
O2 S1 O3 Sn1 -9.01(15)
O1 S1 O3 Sn1 -146.24(11)
C10 S1 O3 Sn1 103.16(12)
C7 N1 C3 C4 1.6(2)
Sn1 N1 C3 C4 178.33(10)
N1 C3 C4 C5 -0.2(2)
C9 N2 C5 C4 -3.7(2)
C8 N2 C5 C4 -177.08(12)
C9 N2 C5 C6 177.06(13)
C8 N2 C5 C6 3.64(19)
C3 C4 C5 N2 179.16(12)
C3 C4 C5 C6 -1.51(18)
N2 C5 C6 C7 -178.88(12)
C4 C5 C6 C7 1.79(18)
C3 N1 C7 C6 -1.25(19)
Sn1 N1 C7 C6 -177.93(10)
C5 C6 C7 N1 -0.4(2)
O2 S1 C10 F2 52.46(12)
O1 S1 C10 F2 175.82(11)
O3 S1 C10 F2 -66.86(11)
O2 S1 C10 F1 173.45(11)
O1 S1 C10 F1 -63.19(13)
O3 S1 C10 F1 54.13(13)
O2 S1 C10 F3 -67.49(12)
O1 S1 C10 F3 55.88(12)
O3 S1 C10 F3 173.20(10)
